data_2018424
loop_
_publ_author_name
'Y\'epes, Andr\'es F.'
'Palma, Alirio'
'Cobo, Justo'
'Glidewell, Christopher'

_publ_section_title
;
 (2<i>RS</i>,4<i>SR</i>)-7-Bromo-2-<i>exo</i>-(2-chlorophenyl)-2,3,4,5-tetrahydro-1,4-epoxynaphtho[1,2-<i>b</i>]azepine:
 sheets built by the \p-stacking of hydrogen-bonded chains
;
_journal_coeditor_code SF3167
_journal_issue 3
_journal_name_full 'Acta Crystallographica Section C'
_journal_page_first o123
_journal_page_last o125
_journal_paper_doi 10.1107/S0108270112004520
_journal_volume 68
_journal_year 2012
_chemical_formula_iupac 'C20 H15 Br Cl N O'
_chemical_formula_moiety 'C20 H15 Br Cl N O'
_chemical_formula_sum 'C20 H15 Br Cl N O'
_chemical_formula_weight 400.68
_chemical_name_systematic
;
7-bromo-2-<i>exo</i>-(2-chlorophenyl)-2,3,4,5-tetrahydro-
1,4-epoxynaphtho[1,2-<i>b</i>]azepine
;
_space_group_IT_number 14
_symmetry_cell_setting monoclinic
_symmetry_space_group_name_Hall '-P 2ybc'
_symmetry_space_group_name_H-M 'P 1 21/c 1'
_atom_sites_solution_hydrogens geom
_atom_sites_solution_primary direct
_atom_sites_solution_secondary difmap
_cell_angle_alpha 90.00
_cell_angle_beta 110.505(5)
_cell_angle_gamma 90.00
_cell_formula_units_Z 4
_cell_length_a 11.5083(8)
_cell_length_b 8.1027(6)
_cell_length_c 18.3210(16)
_cell_measurement_reflns_used 23672
_cell_measurement_temperature 120(2)
_cell_measurement_theta_max 27.50
_cell_measurement_theta_min 3.12
_cell_volume 1600.2(2)
_computing_cell_refinement 'DIRAX/LSQ (Duisenberg <i>et al.</i>, 2000)'
_computing_data_collection 'COLLECT (Nonius, 1999)'
_computing_data_reduction 'EVALCCD (Duisenberg <i>et al.</i>, 2003)'
_computing_molecular_graphics 'PLATON (Spek, 2009)'
_computing_publication_material
;
SHELXL97 (Sheldrick, 2008) and PLATON (Spek, 2009)
;
_computing_structure_refinement 'SHELXL97 (Sheldrick, 2008)'
_computing_structure_solution 'SIR2004 (Burla <i>et al.</i>, 2005)'
_diffrn_ambient_temperature 120(2)
_diffrn_detector_area_resol_mean 9.091
_diffrn_measured_fraction_theta_full 0.999
_diffrn_measured_fraction_theta_max 0.999
_diffrn_measurement_device_type 'Bruker Nonius KappaCCD area-detector'
_diffrn_measurement_method '\f and \w'
_diffrn_radiation_monochromator graphite
_diffrn_radiation_source 'Bruker Nonius FR591 rotating anode'
_diffrn_radiation_type 'Mo K\a'
_diffrn_radiation_wavelength 0.71073
_diffrn_reflns_av_R_equivalents 0.0412
_diffrn_reflns_av_sigmaI/netI 0.0315
_diffrn_reflns_limit_h_max 14
_diffrn_reflns_limit_h_min -13
_diffrn_reflns_limit_k_max 10
_diffrn_reflns_limit_k_min -9
_diffrn_reflns_limit_l_max 23
_diffrn_reflns_limit_l_min -23
_diffrn_reflns_number 22802
_diffrn_reflns_theta_full 27.50
_diffrn_reflns_theta_max 27.50
_diffrn_reflns_theta_min 3.12
_diffrn_standards_decay_% 0
_diffrn_standards_interval_count 0
_diffrn_standards_interval_time 0
_diffrn_standards_number 0
_exptl_absorpt_coefficient_mu 2.742
_exptl_absorpt_correction_T_max 0.771
_exptl_absorpt_correction_T_min 0.422
_exptl_absorpt_correction_type multi-scan
_exptl_absorpt_process_details '(SADABS; Sheldrick, 2003)'
_exptl_crystal_colour 'pale yellow'
_exptl_crystal_density_diffrn 1.663
_exptl_crystal_density_method 'not measured'
_exptl_crystal_description plate
_exptl_crystal_F_000 808
_exptl_crystal_size_max 0.38
_exptl_crystal_size_mid 0.30
_exptl_crystal_size_min 0.10
_refine_diff_density_max 0.390
_refine_diff_density_min -0.374
_refine_ls_extinction_method none
_refine_ls_goodness_of_fit_ref 1.116
_refine_ls_hydrogen_treatment constr
_refine_ls_matrix_type full
_refine_ls_number_parameters 217
_refine_ls_number_reflns 3672
_refine_ls_number_restraints 0
_refine_ls_restrained_S_all 1.116
_refine_ls_R_factor_all 0.0508
_refine_ls_R_factor_gt 0.0337
_refine_ls_shift/su_max 0.001
_refine_ls_shift/su_mean 0.000
_refine_ls_structure_factor_coef Fsqd
_refine_ls_weighting_details 'w = 1/[\s^2^(Fo^2^)+(0.0219P)^2^+1.5269P] where P=(Fo^2^+2Fc^2^)/3'
_refine_ls_weighting_scheme calc
_refine_ls_wR_factor_gt 0.0637
_refine_ls_wR_factor_ref 0.0685
_reflns_number_gt 2969
_reflns_number_total 3672
_reflns_threshold_expression I>2\s(I)
_cod_data_source_file sf3167.cif
_cod_data_source_block I
_cod_original_sg_symbol_H-M 'P 21/c'
_cod_database_code 2018424
_cod_database_fobs_code 2018424

loop_
_symmetry_equiv_pos_as_xyz
'x, y, z'
'-x, y+1/2, -z+1/2'
'-x, -y, -z'
'x, -y-1/2, z-1/2'

loop_
_atom_site_type_symbol
_atom_site_label
_atom_site_fract_x
_atom_site_fract_y
_atom_site_fract_z
_atom_site_U_iso_or_equiv
_atom_site_adp_type
_atom_site_calc_flag
_atom_site_refinement_flags
_atom_site_occupancy
_atom_site_symmetry_multiplicity
N N1 0.30373(17) 0.4120(2) 0.56731(10) 0.0160(4) Uani d . 1 1
C C2 0.4182(2) 0.4418(3) 0.63424(12) 0.0147(4) Uani d . 1 1
H H2 0.3969 0.4615 0.6819 0.018 Uiso calc R 1 1
C C3 0.4712(2) 0.6025(3) 0.61228(13) 0.0184(5) Uani d . 1 1
H H3A 0.4629 0.6964 0.6447 0.022 Uiso calc R 1 1
H H3B 0.5597 0.5891 0.6185 0.022 Uiso calc R 1 1
C C4 0.3915(2) 0.6276(3) 0.52732(14) 0.0190(5) Uani d . 1 1
H H4 0.4439 0.6614 0.4964 0.023 Uiso calc R 1 1
C C5 0.2851(2) 0.7478(3) 0.51442(14) 0.0199(5) Uani d . 1 1
H H5A 0.3170 0.8535 0.5410 0.024 Uiso calc R 1 1
H H5B 0.2447 0.7701 0.4580 0.024 Uiso calc R 1 1
C C5a 0.1928(2) 0.6755(3) 0.54616(13) 0.0169(5) Uani d . 1 1
C C6 0.0936(2) 0.7702(3) 0.55103(13) 0.0192(5) Uani d . 1 1
H H6 0.0824 0.8799 0.5315 0.023 Uiso calc R 1 1
C C7 0.0135(2) 0.7071(3) 0.58320(13) 0.0190(5) Uani d . 1 1
Br Br7 -0.11653(2) 0.84352(3) 0.588544(15) 0.02630(8) Uani d . 1 1
C C7a 0.0256(2) 0.5441(3) 0.61313(13) 0.0182(5) Uani d . 1 1
C C8 -0.0522(2) 0.4748(3) 0.64992(14) 0.0243(5) Uani d . 1 1
H H8 -0.1194 0.5373 0.6541 0.029 Uiso calc R 1 1
C C9 -0.0315(2) 0.3191(3) 0.67948(15) 0.0270(6) Uani d . 1 1
H H9 -0.0830 0.2754 0.7055 0.032 Uiso calc R 1 1
C C10 0.0643(2) 0.2226(3) 0.67217(14) 0.0250(6) Uani d . 1 1
H H10 0.0771 0.1139 0.6929 0.030 Uiso calc R 1 1
C C11 0.1395(2) 0.2837(3) 0.63544(13) 0.0200(5) Uani d . 1 1
H H11 0.2030 0.2162 0.6294 0.024 Uiso calc R 1 1
C C11a 0.1238(2) 0.4465(3) 0.60636(13) 0.0168(5) Uani d . 1 1
C C11b 0.2052(2) 0.5156(3) 0.57208(13) 0.0157(5) Uani d . 1 1
O O14 0.33742(15) 0.46699(19) 0.50281(9) 0.0186(3) Uani d . 1 1
C C21 0.5053(2) 0.2972(3) 0.64787(13) 0.0147(5) Uani d . 1 1
C C22 0.6136(2) 0.2937(3) 0.71277(13) 0.0177(5) Uani d . 1 1
Cl Cl22 0.64630(6) 0.45655(8) 0.77856(3) 0.02621(14) Uani d . 1 1
C C23 0.6963(2) 0.1646(3) 0.72798(14) 0.0222(5) Uani d . 1 1
H H23 0.7691 0.1657 0.7732 0.027 Uiso calc R 1 1
C C24 0.6720(2) 0.0333(3) 0.67669(15) 0.0236(5) Uani d . 1 1
H H24 0.7286 -0.0564 0.6863 0.028 Uiso calc R 1 1
C C25 0.5660(2) 0.0329(3) 0.61186(14) 0.0217(5) Uani d . 1 1
H H25 0.5494 -0.0568 0.5763 0.026 Uiso calc R 1 1
C C26 0.4830(2) 0.1632(3) 0.59818(13) 0.0181(5) Uani d . 1 1
H H26 0.4092 0.1603 0.5536 0.022 Uiso calc R 1 1

loop_
_atom_site_aniso_label
_atom_site_aniso_U_11
_atom_site_aniso_U_22
_atom_site_aniso_U_33
_atom_site_aniso_U_12
_atom_site_aniso_U_13
_atom_site_aniso_U_23
N1 0.0181(10) 0.0182(9) 0.0128(9) -0.0009(8) 0.0068(8) 0.0012(8)
C2 0.0155(11) 0.0152(11) 0.0128(11) -0.0018(9) 0.0041(9) -0.0010(9)
C3 0.0185(11) 0.0151(11) 0.0217(12) -0.0013(9) 0.0073(10) -0.0001(9)
C4 0.0222(12) 0.0160(12) 0.0219(12) -0.0014(9) 0.0117(10) 0.0024(9)
C5 0.0208(12) 0.0186(12) 0.0206(12) 0.0008(10) 0.0075(10) 0.0070(10)
C5a 0.0144(11) 0.0202(12) 0.0147(11) -0.0008(9) 0.0032(9) 0.0007(9)
C6 0.0189(11) 0.0177(11) 0.0172(12) 0.0015(10) 0.0017(10) 0.0013(10)
C7 0.0140(11) 0.0229(12) 0.0170(12) 0.0012(9) 0.0017(9) -0.0048(10)
Br7 0.01782(12) 0.02671(13) 0.03345(15) 0.00318(11) 0.00781(10) -0.00495(12)
C7a 0.0127(11) 0.0232(12) 0.0154(11) -0.0032(9) 0.0007(9) -0.0033(10)
C8 0.0161(12) 0.0333(14) 0.0224(13) -0.0044(11) 0.0053(10) -0.0015(11)
C9 0.0192(12) 0.0375(16) 0.0244(13) -0.0089(11) 0.0078(10) 0.0056(12)
C10 0.0226(13) 0.0262(13) 0.0231(13) -0.0054(11) 0.0040(11) 0.0056(11)
C11 0.0162(11) 0.0215(12) 0.0190(12) -0.0034(10) 0.0018(10) 0.0010(10)
C11a 0.0149(11) 0.0194(12) 0.0125(11) -0.0039(9) 0.0002(9) 0.0000(9)
C11b 0.0148(11) 0.0164(11) 0.0142(11) -0.0005(9) 0.0030(9) -0.0011(9)
O14 0.0252(9) 0.0184(8) 0.0144(8) -0.0014(7) 0.0100(7) 0.0010(7)
C21 0.0167(11) 0.0150(11) 0.0154(11) -0.0018(8) 0.0094(9) 0.0013(9)
C22 0.0181(11) 0.0201(12) 0.0175(11) -0.0021(9) 0.0095(10) 0.0009(9)
Cl22 0.0264(3) 0.0278(3) 0.0198(3) -0.0025(3) 0.0023(2) -0.0046(3)
C23 0.0170(11) 0.0274(13) 0.0229(12) 0.0014(10) 0.0080(10) 0.0086(11)
C24 0.0236(12) 0.0218(13) 0.0321(14) 0.0069(10) 0.0181(11) 0.0100(11)
C25 0.0295(13) 0.0171(12) 0.0252(13) 0.0005(10) 0.0178(11) 0.0010(10)
C26 0.0206(11) 0.0170(11) 0.0187(11) -0.0007(10) 0.0095(9) 0.0026(10)

loop_
_atom_type_symbol
_atom_type_description
_atom_type_scat_dispersion_real
_atom_type_scat_dispersion_imag
_atom_type_scat_source
C C 0.0033 0.0016 'International Tables Vol C Tables 4.2.6.8 and 6.1.1.4'
H H 0.0000 0.0000 'International Tables Vol C Tables 4.2.6.8 and 6.1.1.4'
Br Br -0.2901 2.4595 'International Tables Vol C Tables 4.2.6.8 and 6.1.1.4'
Cl Cl 0.1484 0.1585 'International Tables Vol C Tables 4.2.6.8 and 6.1.1.4'
N N 0.0061 0.0033 'International Tables Vol C Tables 4.2.6.8 and 6.1.1.4'
O O 0.0106 0.0060 'International Tables Vol C Tables 4.2.6.8 and 6.1.1.4'

loop_
_geom_angle_atom_site_label_1
_geom_angle_atom_site_label_2
_geom_angle_atom_site_label_3
_geom_angle
O14 N1 C11b 108.31(16)
O14 N1 C2 102.32(15)
C11b N1 C2 110.36(17)
N1 C2 C21 111.09(18)
N1 C2 C3 103.94(17)
C21 C2 C3 113.42(18)
N1 C2 H2 109.4
C21 C2 H2 109.4
C3 C2 H2 109.4
C4 C3 C2 103.11(18)
C4 C3 H3A 111.1
C2 C3 H3A 111.1
C4 C3 H3B 111.1
C2 C3 H3B 111.1
H3A C3 H3B 109.1
O14 C4 C5 107.11(18)
O14 C4 C3 103.78(17)
C5 C4 C3 114.26(19)
O14 C4 H4 110.5
C5 C4 H4 110.5
C3 C4 H4 110.5
C5a C5 C4 109.38(19)
C5a C5 H5A 109.8
C4 C5 H5A 109.8
C5a C5 H5B 109.8
C4 C5 H5B 109.8
H5A C5 H5B 108.2
C11b C5a C6 118.9(2)
C11b C5a C5 120.1(2)
C6 C5a C5 120.9(2)
C7 C6 C5a 120.9(2)
C7 C6 H6 119.6
C5a C6 H6 119.6
C6 C7 C7a 122.0(2)
C6 C7 Br7 118.22(18)
C7a C7 Br7 119.76(17)
C8 C7a C7 124.2(2)
C8 C7a C11a 118.5(2)
C7 C7a C11a 117.2(2)
C9 C8 C7a 120.5(2)
C9 C8 H8 119.8
C7a C8 H8 119.8
C8 C9 C10 121.0(2)
C8 C9 H9 119.5
C10 C9 H9 119.5
C11 C10 C9 120.2(2)
C11 C10 H10 119.9
C9 C10 H10 119.9
C10 C11 C11a 120.5(2)
C10 C11 H11 119.8
C11a C11 H11 119.8
C11 C11a C11b 121.4(2)
C11 C11a C7a 119.2(2)
C11b C11a C7a 119.4(2)
C5a C11b C11a 121.5(2)
C5a C11b N1 121.4(2)
C11a C11b N1 117.1(2)
N1 O14 C4 103.56(15)
C26 C21 C22 116.8(2)
C26 C21 C2 122.9(2)
C22 C21 C2 120.2(2)
C23 C22 C21 122.6(2)
C23 C22 Cl22 118.10(18)
C21 C22 Cl22 119.30(18)
C22 C23 C24 119.2(2)
C22 C23 H23 120.4
C24 C23 H23 120.4
C25 C24 C23 119.8(2)
C25 C24 H24 120.1
C23 C24 H24 120.1
C24 C25 C26 120.1(2)
C24 C25 H25 119.9
C26 C25 H25 119.9
C21 C26 C25 121.5(2)
C21 C26 H26 119.3
C25 C26 H26 119.3

loop_
_geom_bond_atom_site_label_1
_geom_bond_atom_site_label_2
_geom_bond_distance
N1 O14 1.438(2)
N1 C11b 1.438(3)
N1 C2 1.472(3)
C2 C21 1.505(3)
C2 C3 1.550(3)
C2 H2 1.0000
C3 C4 1.518(3)
C3 H3A 0.9900
C3 H3B 0.9900
C4 O14 1.444(3)
C4 C5 1.517(3)
C4 H4 1.0000
C5 C5a 1.498(3)
C5 H5A 0.9900
C5 H5B 0.9900
C5a C11b 1.370(3)
C5a C6 1.404(3)
C6 C7 1.356(3)
C6 H6 0.9500
C7 C7a 1.418(3)
C7 Br7 1.891(2)
C7a C8 1.412(3)
C7a C11a 1.420(3)
C8 C9 1.360(4)
C8 H8 0.9500
C9 C10 1.395(4)
C9 H9 0.9500
C10 C11 1.362(3)
C10 H10 0.9500
C11 C11a 1.410(3)
C11 H11 0.9500
C11a C11b 1.414(3)
C21 C26 1.382(3)
C21 C22 1.390(3)
C22 C23 1.375(3)
C22 Cl22 1.737(2)
C23 C24 1.382(4)
C23 H23 0.9500
C24 C25 1.373(4)
C24 H24 0.9500
C25 C26 1.386(3)
C25 H25 0.9500
C26 H26 0.9500

loop_
_geom_hbond_atom_site_label_D
_geom_hbond_atom_site_label_H
_geom_hbond_atom_site_label_A
_geom_hbond_site_symmetry_A
_geom_hbond_distance_DH
_geom_hbond_distance_HA
_geom_hbond_distance_DA
_geom_hbond_angle_DHA
_geom_hbond_publ_flag
C23 H23 Cg 2_646 0.95 2.62 3.494(3) 153 y

loop_
_geom_torsion_atom_site_label_1
_geom_torsion_atom_site_label_2
_geom_torsion_atom_site_label_3
_geom_torsion_atom_site_label_4
_geom_torsion
O14 N1 C2 C21 -86.58(19)
C11b N1 C2 C21 158.33(18)
O14 N1 C2 C3 35.74(19)
C11b N1 C2 C3 -79.3(2)
N1 C2 C3 C4 -10.3(2)
C21 C2 C3 C4 110.5(2)
C2 C3 C4 O14 -18.7(2)
C2 C3 C4 C5 97.6(2)
O14 C4 C5 C5a 46.9(2)
C3 C4 C5 C5a -67.4(2)
C4 C5 C5a C11b -7.5(3)
C4 C5 C5a C6 171.5(2)
C11b C5a C6 C7 2.2(3)
C5 C5a C6 C7 -176.8(2)
C5a C6 C7 C7a -0.1(3)
C5a C6 C7 Br7 179.32(17)
C6 C7 C7a C8 177.4(2)
Br7 C7 C7a C8 -2.0(3)
C6 C7 C7a C11a -1.6(3)
Br7 C7 C7a C11a 179.00(16)
C7 C7a C8 C9 -177.7(2)
C11a C7a C8 C9 1.3(3)
C7a C8 C9 C10 -1.9(4)
C8 C9 C10 C11 0.4(4)
C9 C10 C11 C11a 1.8(4)
C10 C11 C11a C11b 176.3(2)
C10 C11 C11a C7a -2.4(3)
C8 C7a C11a C11 0.8(3)
C7 C7a C11a C11 179.9(2)
C8 C7a C11a C11b -177.9(2)
C7 C7a C11a C11b 1.2(3)
C6 C5a C11b C11a -2.6(3)
C5 C5a C11b C11a 176.4(2)
C6 C5a C11b N1 178.9(2)
C5 C5a C11b N1 -2.0(3)
C11 C11a C11b C5a -177.8(2)
C7a C11a C11b C5a 0.9(3)
C11 C11a C11b N1 0.8(3)
C7a C11a C11b N1 179.44(19)
O14 N1 C11b C5a -28.0(3)
C2 N1 C11b C5a 83.3(2)
O14 N1 C11b C11a 153.52(18)
C2 N1 C11b C11a -95.2(2)
C11b N1 O14 C4 67.30(19)
C2 N1 O14 C4 -49.28(19)
C5 C4 O14 N1 -79.03(19)
C3 C4 O14 N1 42.2(2)
N1 C2 C21 C26 6.0(3)
C3 C2 C21 C26 -110.7(2)
N1 C2 C21 C22 -173.87(19)
C3 C2 C21 C22 69.5(3)
C26 C21 C22 C23 0.1(3)
C2 C21 C22 C23 180.0(2)
C26 C21 C22 Cl22 -178.97(16)
C2 C21 C22 Cl22 0.9(3)
C21 C22 C23 C24 0.6(3)
Cl22 C22 C23 C24 179.72(18)
C22 C23 C24 C25 -0.4(3)
C23 C24 C25 C26 -0.5(3)
C22 C21 C26 C25 -1.1(3)
C2 C21 C26 C25 179.1(2)
C24 C25 C26 C21 1.3(3)
